data_7056964
loop_
_publ_author_name
'Patel, Ram N.'
'Singh, Yogendra'
'Singh, Yogendra Pratap'
'Patel, Abhay K.'
'Patel, Neetu'
'Singh, Rita'
'Butcher, Raymond J.'
'Jasinski, Jerry P.'
'Colacio, Enrique'
'Palacios, Maria A.'

_publ_section_title
;
 Varying structural motifs, unusual X-band electron paramagnetic spectra,
 DFT studies and superoxide dismutase enzymatic activity of copper(ii)
 complexes with
 N&#x2032;-[(E)-phenyl(pyridin-2-yl)methylidene]benzohydrazide
;
_journal_issue 4
_journal_name_full 'New Journal of Chemistry'
_journal_page_first 3112
_journal_paper_doi 10.1039/C7NJ04182A
_journal_volume 42
_journal_year 2018
_chemical_formula_moiety 'C38 H29 Cu N6 O2, 0.996(Cl O4), 0.377(H2 O)'
_chemical_formula_sum 'C38 H29.75 Cl Cu N6 O6.36'
_chemical_formula_weight 771.26
_space_group_crystal_system monoclinic
_space_group_IT_number 14
_space_group_name_Hall '-P 2ybc'
_space_group_name_H-M_alt 'P 1 21/c 1'
_symmetry_space_group_name_Hall '-P 2ybc'
_symmetry_space_group_name_H-M 'P 1 21/c 1'
_atom_sites_solution_hydrogens mixed
_audit_creation_method SHELXL-2017/1
_audit_update_record
;
2018-01-17 deposited with the CCDC.
2018-01-18 downloaded from the CCDC.
;
_cell_angle_alpha 90
_cell_angle_beta 95.718(3)
_cell_angle_gamma 90
_cell_formula_units_Z 4
_cell_length_a 10.790(2)
_cell_length_b 19.988(4)
_cell_length_c 16.376(3)
_cell_measurement_reflns_used 9624
_cell_measurement_temperature 100(2)
_cell_measurement_theta_max 30.158
_cell_measurement_theta_min 2.241
_cell_volume 3514.2(12)
_computing_cell_refinement 'Bruker Apex 2'
_computing_data_collection 'Bruker Apex 2'
_computing_data_reduction 'Bruker Saint'
_computing_molecular_graphics 'SHELXTL (Sheldrick, 2008)'
_computing_publication_material 'SHELXTL (Sheldrick, 2008)'
_computing_structure_refinement 'SHELXL-2017/1 (Sheldrick, 2015)'
_computing_structure_solution 'SHELXT (Sheldrick, 2015)'
_diffrn_ambient_temperature 100(2)
_diffrn_measured_fraction_theta_full 0.996
_diffrn_measured_fraction_theta_max 0.994
_diffrn_measurement_device_type 'Bruker Apex 2'
_diffrn_measurement_method '\w scans'
_diffrn_radiation_type MoK\a
_diffrn_radiation_wavelength 0.71073
_diffrn_reflns_av_R_equivalents 0.0279
_diffrn_reflns_av_unetI/netI 0.0267
_diffrn_reflns_Laue_measured_fraction_full 0.996
_diffrn_reflns_Laue_measured_fraction_max 0.994
_diffrn_reflns_limit_h_max 14
_diffrn_reflns_limit_h_min -14
_diffrn_reflns_limit_k_max 26
_diffrn_reflns_limit_k_min -26
_diffrn_reflns_limit_l_max 21
_diffrn_reflns_limit_l_min -21
_diffrn_reflns_number 33048
_diffrn_reflns_point_group_measured_fraction_full 0.996
_diffrn_reflns_point_group_measured_fraction_max 0.994
_diffrn_reflns_theta_full 25.242
_diffrn_reflns_theta_max 28.325
_diffrn_reflns_theta_min 2.153
_exptl_absorpt_coefficient_mu 0.756
_exptl_absorpt_correction_T_max 0.7457
_exptl_absorpt_correction_T_min 0.6409
_exptl_absorpt_correction_type multi-scan
_exptl_absorpt_process_details 'Sadabs  (Sheldrick, 1996)'
_exptl_crystal_colour red
_exptl_crystal_density_diffrn 1.458
_exptl_crystal_description block
_exptl_crystal_F_000 1587
_exptl_crystal_size_max 0.380
_exptl_crystal_size_mid 0.280
_exptl_crystal_size_min 0.220
_refine_diff_density_max 0.679
_refine_diff_density_min -0.467
_refine_diff_density_rms 0.071
_refine_ls_extinction_method none
_refine_ls_goodness_of_fit_ref 1.030
_refine_ls_hydrogen_treatment constr
_refine_ls_matrix_type full
_refine_ls_number_parameters 568
_refine_ls_number_reflns 8715
_refine_ls_number_restraints 208
_refine_ls_restrained_S_all 1.061
_refine_ls_R_factor_all 0.0494
_refine_ls_R_factor_gt 0.0398
_refine_ls_shift/su_max 0.002
_refine_ls_shift/su_mean 0.000
_refine_ls_structure_factor_coef Fsqd
_refine_ls_weighting_details 'w=1/[\s^2^(Fo^2^)+(0.0608P)^2^+2.4094P] where P=(Fo^2^+2Fc^2^)/3'
_refine_ls_weighting_scheme calc
_refine_ls_wR_factor_gt 0.1047
_refine_ls_wR_factor_ref 0.1093
_reflns_Friedel_coverage 0.000
_reflns_number_gt 7309
_reflns_number_total 8715
_reflns_threshold_expression 'I > 2\s(I)'
_cod_data_source_file c7nj04182a2.cif
_cod_data_source_block shelx_CCDC3
_cod_depositor_comments 'Adding full bibliography for 7056961--7056966.cif.'
_cod_original_cell_volume 3514.1(11)
_cod_database_code 7056964
_shelx_shelxl_version_number 2017/1
_shelx_space_group_comment
;
The symmetry employed for this shelxl refinement is uniquely defined
by the following loop, which should always be used as a source of
symmetry information in preference to the above space-group names.
They are only intended as comments.
;

loop_
_space_group_symop_operation_xyz
'x, y, z'
'-x, y+1/2, -z+1/2'
'-x, -y, -z'
'x, -y-1/2, z-1/2'

loop_
_atom_site_label
_atom_site_type_symbol
_atom_site_fract_x
_atom_site_fract_y
_atom_site_fract_z
_atom_site_U_iso_or_equiv
_atom_site_adp_type
_atom_site_occupancy
_atom_site_site_symmetry_order
_atom_site_calc_flag
_atom_site_refinement_flags_posn
_atom_site_refinement_flags_adp
_atom_site_refinement_flags_occupancy
_atom_site_disorder_assembly
_atom_site_disorder_group
Cu Cu 0.39979(2) 0.59400(2) 0.47197(2) 0.01552(7) Uani 1 1 d . . . . .
O1A O 0.19649(15) 0.61558(7) 0.59740(9) 0.0315(3) Uani 1 1 d . . . . .
N1A N 0.43798(13) 0.65652(7) 0.38280(9) 0.0159(3) Uani 1 1 d . . . . .
N2A N 0.32854(14) 0.70119(8) 0.51178(9) 0.0176(3) Uani 1 1 d . . . . .
N3A N 0.28958(15) 0.71658(8) 0.58676(10) 0.0217(3) Uani 1 1 d . . . . .
H3A H 0.307904 0.755662 0.609589 0.026 Uiso 1 1 calc R U . . .
C1A C 0.47041(16) 0.63460(9) 0.31030(11) 0.0183(3) Uani 1 1 d . . . . .
H1A H 0.472173 0.587790 0.300428 0.022 Uiso 1 1 calc R U . . .
C2A C 0.50144(17) 0.67805(10) 0.24928(11) 0.0208(4) Uani 1 1 d . . . . .
H2A H 0.522582 0.661288 0.198184 0.025 Uiso 1 1 calc R U . . .
C3A C 0.50097(17) 0.74623(10) 0.26433(11) 0.0212(4) Uani 1 1 d . . . . .
H3AA H 0.522973 0.776896 0.223873 0.025 Uiso 1 1 calc R U . . .
C4A C 0.46805(17) 0.76925(9) 0.33908(11) 0.0195(3) Uani 1 1 d . . . . .
H4A H 0.467704 0.815845 0.350510 0.023 Uiso 1 1 calc R U . . .
C5A C 0.43553(15) 0.72334(9) 0.39716(11) 0.0160(3) Uani 1 1 d . . . . .
C6A C 0.39294(16) 0.74510(9) 0.47658(10) 0.0170(3) Uani 1 1 d . . . . .
C7A C 0.42903(19) 0.81261(9) 0.50975(11) 0.0225(4) Uani 1 1 d . . . . .
C8A C 0.3389(2) 0.85766(10) 0.53222(13) 0.0316(5) Uani 1 1 d . . . . .
H8A H 0.253313 0.845653 0.526036 0.038 Uiso 1 1 calc R U . . .
C9A C 0.3756(3) 0.92035(12) 0.56377(15) 0.0468(7) Uani 1 1 d . . . . .
H9A H 0.314827 0.950890 0.579504 0.056 Uiso 1 1 calc R U . . .
C10A C 0.4993(3) 0.93792(13) 0.57207(15) 0.0518(8) Uani 1 1 d . . . . .
H10A H 0.523551 0.980649 0.593495 0.062 Uiso 1 1 calc R U . . .
C11A C 0.5889(3) 0.89396(14) 0.54953(14) 0.0478(7) Uani 1 1 d . . . . .
H11A H 0.674076 0.906806 0.555218 0.057 Uiso 1 1 calc R U . . .
C12A C 0.5549(2) 0.83100(12) 0.51855(12) 0.0333(5) Uani 1 1 d . . . . .
H12A H 0.616606 0.800756 0.503488 0.040 Uiso 1 1 calc R U . . .
C13A C 0.22182(17) 0.67059(10) 0.62594(12) 0.0221(4) Uani 1 1 d . . . . .
C14A C 0.18445(18) 0.69352(11) 0.70690(12) 0.0252(4) Uani 1 1 d . . . . .
C15A C 0.1521(2) 0.75996(12) 0.72135(15) 0.0342(5) Uani 1 1 d . . . . .
H15A H 0.156275 0.792925 0.679920 0.041 Uiso 1 1 calc R U . . .
C16A C 0.1135(2) 0.77714(13) 0.79768(17) 0.0422(6) Uani 1 1 d . . . . .
H16A H 0.090710 0.822075 0.807771 0.051 Uiso 1 1 calc R U . . .
C17A C 0.1082(2) 0.73020(16) 0.85799(15) 0.0469(7) Uani 1 1 d . . . . .
H17A H 0.082577 0.742857 0.909648 0.056 Uiso 1 1 calc R U . . .
C18A C 0.1401(2) 0.66388(15) 0.84409(14) 0.0407(6) Uani 1 1 d . . . . .
H18A H 0.136298 0.631312 0.886016 0.049 Uiso 1 1 calc R U . . .
C19A C 0.17798(19) 0.64564(12) 0.76773(12) 0.0291(4) Uani 1 1 d . . . . .
H19A H 0.199210 0.600472 0.757606 0.035 Uiso 1 1 calc R U . . .
O1B O 0.54368(12) 0.61742(6) 0.55114(8) 0.0200(3) Uani 1 1 d . . . . .
N1B N 0.25744(14) 0.54155(7) 0.41553(9) 0.0177(3) Uani 1 1 d . . . . .
N2B N 0.38429(14) 0.52666(7) 0.55454(9) 0.0166(3) Uani 1 1 d . . . . .
N3B N 0.46719(14) 0.52901(8) 0.62413(9) 0.0176(3) Uani 1 1 d . . . . .
C1B C 0.19652(17) 0.55127(10) 0.34121(12) 0.0220(4) Uani 1 1 d . . . . .
H1B H 0.228029 0.583353 0.305798 0.026 Uiso 1 1 calc R U . . .
C2B C 0.08910(18) 0.51633(10) 0.31380(13) 0.0254(4) Uani 1 1 d . . . . .
H2B H 0.048479 0.523765 0.260394 0.031 Uiso 1 1 calc R U . . .
C3B C 0.04283(18) 0.47053(10) 0.36610(13) 0.0261(4) Uani 1 1 d . . . . .
H3B H -0.032062 0.447029 0.349707 0.031 Uiso 1 1 calc R U . . .
C4B C 0.10628(17) 0.45901(9) 0.44275(12) 0.0213(4) Uani 1 1 d . . . . .
H4B H 0.075481 0.427447 0.479121 0.026 Uiso 1 1 calc R U . . .
C5B C 0.21504(16) 0.49404(9) 0.46567(11) 0.0176(3) Uani 1 1 d . . . . .
C6B C 0.29280(16) 0.48504(9) 0.54498(11) 0.0182(3) Uani 1 1 d . . . . .
C7B C 0.2611(7) 0.43089(18) 0.6002(3) 0.0171(7) Uani 0.546(4) 1 d G . P A 2
C8B C 0.2423(6) 0.36502(19) 0.5747(2) 0.0206(8) Uani 0.546(4) 1 d G . P A 2
H8B H 0.253504 0.352724 0.519864 0.025 Uiso 0.546(4) 1 calc R U P A 2
C9B C 0.2071(4) 0.31713(15) 0.6294(2) 0.0262(8) Uani 0.546(4) 1 d G . P A 2
H9B H 0.194196 0.272106 0.612012 0.031 Uiso 0.546(4) 1 calc R U P A 2
C10B C 0.1907(3) 0.33511(17) 0.7096(2) 0.0276(9) Uani 0.546(4) 1 d G . P A 2
H10B H 0.166604 0.302383 0.747042 0.033 Uiso 0.546(4) 1 calc R U P A 2
C11B C 0.2095(4) 0.40099(19) 0.7351(2) 0.0259(9) Uani 0.546(4) 1 d G . P A 2
H11B H 0.198319 0.413279 0.789925 0.031 Uiso 0.546(4) 1 calc R U P A 2
C12B C 0.2448(6) 0.44888(16) 0.6804(3) 0.0208(8) Uani 0.546(4) 1 d G . P A 2
H12B H 0.257627 0.493899 0.697778 0.025 Uiso 0.546(4) 1 calc R U P A 2
C7C C 0.2617(9) 0.4401(2) 0.6159(3) 0.0171(7) Uani 0.454(4) 1 d G . P A 1
C8C C 0.2347(7) 0.3731(2) 0.6000(3) 0.0206(8) Uani 0.454(4) 1 d G . P A 1
H8C H 0.239603 0.355428 0.546576 0.025 Uiso 0.454(4) 1 calc R U P A 1
C9C C 0.2006(5) 0.33186(18) 0.6624(3) 0.0262(8) Uani 0.454(4) 1 d G . P A 1
H9C H 0.182114 0.286050 0.651555 0.031 Uiso 0.454(4) 1 calc R U P A 1
C10C C 0.1934(4) 0.3577(2) 0.7406(3) 0.0276(9) Uani 0.454(4) 1 d G . P A 1
H10C H 0.170079 0.329511 0.783212 0.033 Uiso 0.454(4) 1 calc R U P A 1
C11C C 0.2204(5) 0.4247(2) 0.7564(3) 0.0259(9) Uani 0.454(4) 1 d G . P A 1
H11C H 0.215531 0.442351 0.809890 0.031 Uiso 0.454(4) 1 calc R U P A 1
C12C C 0.2546(8) 0.4659(2) 0.6941(4) 0.0208(8) Uani 0.454(4) 1 d G . P A 1
H12C H 0.273020 0.511730 0.704912 0.025 Uiso 0.454(4) 1 calc R U P A 1
C13B C 0.54434(16) 0.58029(8) 0.61562(11) 0.0163(3) Uani 1 1 d . . . . .
C14B C 0.63648(17) 0.59586(9) 0.68671(11) 0.0181(3) Uani 1 1 d . . . . .
C15B C 0.62755(19) 0.56659(10) 0.76371(12) 0.0241(4) Uani 1 1 d . . . . .
H15B H 0.562824 0.535556 0.770862 0.029 Uiso 1 1 calc R U . . .
C16B C 0.7134(2) 0.58302(11) 0.82947(13) 0.0305(4) Uani 1 1 d . . . . .
H16B H 0.706067 0.563887 0.881879 0.037 Uiso 1 1 calc R U . . .
C17B C 0.8102(2) 0.62735(10) 0.81918(13) 0.0288(4) Uani 1 1 d . . . . .
H17B H 0.869998 0.637510 0.864059 0.035 Uiso 1 1 calc R U . . .
C18B C 0.81912(19) 0.65654(10) 0.74340(13) 0.0262(4) Uani 1 1 d . . . . .
H18B H 0.885017 0.686843 0.736305 0.031 Uiso 1 1 calc R U . . .
C19B C 0.73200(17) 0.64168(9) 0.67763(12) 0.0216(4) Uani 1 1 d . . . . .
H19B H 0.737378 0.662808 0.626139 0.026 Uiso 1 1 calc R U . . .
Cl1 Cl 0.07446(12) 0.22490(7) 0.45365(8) 0.0304(4) Uani 0.443(3) 1 d D U P B 1
O11 O -0.0267(5) 0.1787(3) 0.4669(4) 0.0516(14) Uani 0.443(3) 1 d D U P B 1
O12 O 0.1311(5) 0.2065(3) 0.3829(3) 0.0563(13) Uani 0.443(3) 1 d D U P B 1
O13 O 0.0278(4) 0.2909(2) 0.4466(3) 0.0476(11) Uani 0.443(3) 1 d D U P B 1
O14 O 0.1653(4) 0.2206(2) 0.5235(2) 0.0503(11) Uani 0.443(3) 1 d D U P B 1
Cl2 Cl -0.0022(2) 0.08177(11) 0.44451(11) 0.0719(7) Uani 0.452(2) 1 d D . P C 2
O21 O -0.0726(8) 0.0867(4) 0.3677(3) 0.088(3) Uani 0.452(2) 1 d D U P C 2
O22 O -0.0758(6) 0.0471(4) 0.5024(3) 0.097(2) Uani 0.452(2) 1 d D . P C 2
O23 O 0.1053(7) 0.0436(4) 0.4395(5) 0.124(3) Uani 0.452(2) 1 d D U P C 2
O24 O 0.0119(12) 0.1473(5) 0.4728(7) 0.142(4) Uani 0.452(2) 1 d D U P C 2
Cl3 Cl 0.0579(7) 0.1863(6) 0.4316(4) 0.061(2) Uani 0.101(3) 1 d D U P D 3
O31 O 0.013(2) 0.1439(11) 0.3687(12) 0.091(5) Uani 0.101(3) 1 d D U P D 3
O32 O 0.129(2) 0.2427(10) 0.4152(15) 0.070(5) Uani 0.101(3) 1 d D U P D 3
O33 O -0.0495(19) 0.2134(14) 0.4685(17) 0.093(6) Uani 0.101(3) 1 d D U P D 3
O34 O 0.130(2) 0.1479(12) 0.4926(14) 0.095(6) Uani 0.101(3) 1 d D U P D 3
O1W O -0.0436(9) 0.0537(4) 0.3810(5) 0.074(3) Uani 0.377(10) 1 d D U P . .
H1W1 H 0.025462 0.031348 0.393935 0.111 Uiso 0.377(10) 1 d DR U P C .
H1W2 H -0.012770 0.091036 0.372761 0.111 Uiso 0.377(10) 1 d DR U P . .

loop_
_atom_site_aniso_label
_atom_site_aniso_U_11
_atom_site_aniso_U_22
_atom_site_aniso_U_33
_atom_site_aniso_U_23
_atom_site_aniso_U_13
_atom_site_aniso_U_12
Cu 0.01526(11) 0.01438(11) 0.01708(11) 0.00400(8) 0.00240(8) -0.00237(8)
O1A 0.0394(9) 0.0257(7) 0.0325(8) -0.0064(6) 0.0189(7) -0.0082(6)
N1A 0.0149(7) 0.0170(7) 0.0160(7) 0.0025(5) 0.0029(5) -0.0001(5)
N2A 0.0156(7) 0.0212(7) 0.0164(7) 0.0010(6) 0.0039(5) 0.0010(6)
N3A 0.0232(8) 0.0225(8) 0.0205(8) -0.0033(6) 0.0077(6) -0.0031(6)
C1A 0.0166(8) 0.0187(8) 0.0198(8) 0.0010(7) 0.0025(6) 0.0013(7)
C2A 0.0199(8) 0.0266(9) 0.0166(8) 0.0017(7) 0.0046(7) 0.0007(7)
C3A 0.0210(9) 0.0243(9) 0.0189(9) 0.0075(7) 0.0042(7) -0.0024(7)
C4A 0.0212(8) 0.0166(8) 0.0207(9) 0.0026(7) 0.0020(7) -0.0034(7)
C5A 0.0134(7) 0.0172(8) 0.0173(8) 0.0024(6) 0.0010(6) -0.0019(6)
C6A 0.0169(8) 0.0182(8) 0.0157(8) 0.0021(6) 0.0008(6) 0.0009(6)
C7A 0.0323(10) 0.0200(9) 0.0153(8) 0.0025(7) 0.0030(7) -0.0053(8)
C8A 0.0466(13) 0.0233(10) 0.0242(10) 0.0000(8) 0.0004(9) 0.0035(9)
C9A 0.088(2) 0.0228(11) 0.0286(12) -0.0015(9) 0.0011(12) 0.0048(12)
C10A 0.103(3) 0.0270(12) 0.0242(11) -0.0011(9) 0.0026(13) -0.0246(14)
C11A 0.0722(19) 0.0514(15) 0.0199(10) -0.0013(10) 0.0055(11) -0.0406(14)
C12A 0.0412(12) 0.0401(12) 0.0195(9) -0.0022(8) 0.0069(8) -0.0186(10)
C13A 0.0196(9) 0.0251(9) 0.0226(9) -0.0002(7) 0.0067(7) 0.0008(7)
C14A 0.0207(9) 0.0308(10) 0.0254(10) -0.0071(8) 0.0082(7) -0.0076(8)
C15A 0.0290(11) 0.0337(11) 0.0429(13) -0.0124(10) 0.0178(9) -0.0088(9)
C16A 0.0300(11) 0.0464(14) 0.0538(15) -0.0306(12) 0.0212(11) -0.0157(10)
C17A 0.0294(11) 0.080(2) 0.0332(12) -0.0328(13) 0.0147(10) -0.0234(12)
C18A 0.0294(11) 0.0717(18) 0.0216(10) -0.0067(11) 0.0048(8) -0.0181(11)
C19A 0.0249(10) 0.0399(12) 0.0229(10) -0.0026(8) 0.0044(8) -0.0098(9)
O1B 0.0186(6) 0.0186(6) 0.0225(6) 0.0061(5) 0.0006(5) -0.0039(5)
N1B 0.0151(7) 0.0179(7) 0.0203(7) 0.0003(6) 0.0029(6) -0.0003(6)
N2B 0.0183(7) 0.0147(7) 0.0172(7) 0.0015(5) 0.0037(5) 0.0021(6)
N3B 0.0180(7) 0.0177(7) 0.0173(7) 0.0030(6) 0.0023(6) -0.0007(6)
C1B 0.0193(8) 0.0239(9) 0.0228(9) 0.0021(7) 0.0029(7) 0.0012(7)
C2B 0.0191(9) 0.0295(10) 0.0268(10) -0.0020(8) -0.0023(7) 0.0023(8)
C3B 0.0155(8) 0.0261(10) 0.0362(11) -0.0063(8) 0.0007(8) -0.0015(7)
C4B 0.0168(8) 0.0181(8) 0.0297(10) -0.0018(7) 0.0060(7) -0.0011(7)
C5B 0.0150(8) 0.0157(8) 0.0227(9) -0.0007(6) 0.0052(7) 0.0012(6)
C6B 0.0164(8) 0.0160(8) 0.0233(9) 0.0039(7) 0.0071(7) 0.0023(6)
C7B 0.0137(8) 0.0175(13) 0.0207(17) 0.0028(12) 0.0045(15) -0.0016(11)
C8B 0.0199(12) 0.0187(13) 0.024(2) 0.0014(15) 0.0038(18) -0.0043(11)
C9B 0.0270(13) 0.0183(17) 0.034(3) 0.0062(15) 0.0049(19) -0.0064(13)
C10B 0.0239(12) 0.029(2) 0.031(2) 0.0124(15) 0.0080(17) -0.0030(15)
C11B 0.0218(13) 0.034(3) 0.023(2) 0.0078(15) 0.0086(15) 0.0062(18)
C12B 0.0201(14) 0.020(2) 0.0233(18) 0.0033(14) 0.0066(15) 0.0046(17)
C7C 0.0137(8) 0.0175(13) 0.0207(17) 0.0028(12) 0.0045(15) -0.0016(11)
C8C 0.0199(12) 0.0187(13) 0.024(2) 0.0014(15) 0.0038(18) -0.0043(11)
C9C 0.0270(13) 0.0183(17) 0.034(3) 0.0062(15) 0.0049(19) -0.0064(13)
C10C 0.0239(12) 0.029(2) 0.031(2) 0.0124(15) 0.0080(17) -0.0030(15)
C11C 0.0218(13) 0.034(3) 0.023(2) 0.0078(15) 0.0086(15) 0.0062(18)
C12C 0.0201(14) 0.020(2) 0.0233(18) 0.0033(14) 0.0066(15) 0.0046(17)
C13B 0.0161(8) 0.0142(8) 0.0191(8) 0.0006(6) 0.0041(6) 0.0025(6)
C14B 0.0187(8) 0.0155(8) 0.0200(8) -0.0017(6) 0.0015(7) 0.0044(6)
C15B 0.0294(10) 0.0217(9) 0.0211(9) -0.0010(7) 0.0023(7) -0.0030(8)
C16B 0.0398(12) 0.0293(11) 0.0214(9) -0.0004(8) -0.0015(8) 0.0003(9)
C17B 0.0320(11) 0.0252(10) 0.0276(10) -0.0084(8) -0.0050(8) 0.0028(8)
C18B 0.0220(9) 0.0220(9) 0.0339(11) -0.0058(8) 0.0001(8) -0.0007(7)
C19B 0.0211(9) 0.0195(9) 0.0245(9) -0.0019(7) 0.0032(7) 0.0016(7)
Cl1 0.0289(6) 0.0344(8) 0.0282(7) 0.0040(5) 0.0052(5) 0.0002(5)
O11 0.042(3) 0.056(3) 0.061(3) -0.008(3) 0.029(2) -0.008(2)
O12 0.059(3) 0.077(4) 0.036(2) -0.002(2) 0.021(2) 0.011(3)
O13 0.048(2) 0.040(2) 0.051(2) -0.0004(18) -0.0119(19) 0.0048(18)
O14 0.047(2) 0.066(3) 0.037(2) 0.010(2) -0.0004(18) 0.011(2)
Cl2 0.0957(15) 0.0827(14) 0.0376(9) 0.0061(8) 0.0072(9) 0.0316(12)
O21 0.148(7) 0.082(5) 0.033(3) -0.007(3) -0.001(3) 0.043(5)
O22 0.104(5) 0.139(6) 0.054(3) 0.018(4) 0.044(3) 0.057(4)
O23 0.103(4) 0.145(5) 0.135(4) 0.040(4) 0.063(4) 0.023(4)
O24 0.166(8) 0.111(7) 0.139(7) 0.012(7) -0.036(6) -0.016(6)
Cl3 0.052(4) 0.096(6) 0.035(4) -0.004(4) 0.004(3) -0.016(4)
O31 0.111(10) 0.092(9) 0.070(9) -0.007(9) 0.017(9) 0.003(9)
O32 0.079(9) 0.066(10) 0.070(10) 0.024(9) 0.027(9) -0.026(9)
O33 0.087(11) 0.099(11) 0.092(10) -0.032(11) 0.008(10) 0.014(11)
O34 0.078(10) 0.092(10) 0.113(11) 0.028(10) -0.004(10) 0.004(10)
O1W 0.103(5) 0.060(4) 0.057(4) -0.008(3) -0.002(3) -0.013(3)

loop_
_atom_type_symbol
_atom_type_description
_atom_type_scat_dispersion_real
_atom_type_scat_dispersion_imag
_atom_type_scat_source
C C 0.0033 0.0016 'International Tables Vol C Tables 4.2.6.8 and 6.1.1.4'
H H 0.0000 0.0000 'International Tables Vol C Tables 4.2.6.8 and 6.1.1.4'
Cl Cl 0.1484 0.1585 'International Tables Vol C Tables 4.2.6.8 and 6.1.1.4'
Cu Cu 0.3201 1.2651 'International Tables Vol C Tables 4.2.6.8 and 6.1.1.4'
N N 0.0061 0.0033 'International Tables Vol C Tables 4.2.6.8 and 6.1.1.4'
O O 0.0106 0.0060 'International Tables Vol C Tables 4.2.6.8 and 6.1.1.4'

loop_
_geom_angle_atom_site_label_1
_geom_angle_atom_site_label_2
_geom_angle_atom_site_label_3
_geom_angle
N2B Cu O1B 79.78(6)
N2B Cu N1A 171.65(6)
O1B Cu N1A 97.21(6)
N2B Cu N1B 80.93(6)
O1B Cu N1B 160.12(6)
N1A Cu N1B 101.21(6)
N2B Cu N2A 112.47(6)
O1B Cu N2A 82.05(5)
N1A Cu N2A 74.55(6)
N1B Cu N2A 109.99(6)
C1A N1A C5A 119.02(15)
C1A N1A Cu 122.21(12)
C5A N1A Cu 118.72(12)
C6A N2A N3A 118.30(15)
C6A N2A Cu 106.61(11)
N3A N2A Cu 125.52(11)
N2A N3A C13A 119.55(15)
N2A N3A H3A 120.2
C13A N3A H3A 120.2
N1A C1A C2A 122.27(17)
N1A C1A H1A 118.9
C2A C1A H1A 118.9
C3A C2A C1A 118.78(17)
C3A C2A H2A 120.6
C1A C2A H2A 120.6
C2A C3A C4A 119.30(16)
C2A C3A H3AA 120.3
C4A C3A H3AA 120.3
C3A C4A C5A 119.25(17)
C3A C4A H4A 120.4
C5A C4A H4A 120.4
N1A C5A C4A 121.34(16)
N1A C5A C6A 116.90(15)
C4A C5A C6A 121.73(16)
N2A C6A C5A 114.77(16)
N2A C6A C7A 125.82(16)
C5A C6A C7A 119.39(15)
C12A C7A C8A 119.7(2)
C12A C7A C6A 119.36(18)
C8A C7A C6A 120.95(18)
C9A C8A C7A 119.7(2)
C9A C8A H8A 120.2
C7A C8A H8A 120.2
C10A C9A C8A 120.2(3)
C10A C9A H9A 119.9
C8A C9A H9A 119.9
C9A C10A C11A 120.6(2)
C9A C10A H10A 119.7
C11A C10A H10A 119.7
C10A C11A C12A 120.4(3)
C10A C11A H11A 119.8
C12A C11A H11A 119.8
C11A C12A C7A 119.5(2)
C11A C12A H12A 120.3
C7A C12A H12A 120.3
O1A C13A N3A 122.41(17)
O1A C13A C14A 123.24(17)
N3A C13A C14A 114.35(17)
C19A C14A C15A 120.12(19)
C19A C14A C13A 117.52(19)
C15A C14A C13A 122.32(19)
C14A C15A C16A 119.0(2)
C14A C15A H15A 120.5
C16A C15A H15A 120.5
C17A C16A C15A 121.0(2)
C17A C16A H16A 119.5
C15A C16A H16A 119.5
C16A C17A C18A 120.4(2)
C16A C17A H17A 119.8
C18A C17A H17A 119.8
C17A C18A C19A 119.5(2)
C17A C18A H18A 120.3
C19A C18A H18A 120.3
C14A C19A C18A 120.0(2)
C14A C19A H19A 120.0
C18A C19A H19A 120.0
C13B O1B Cu 109.91(11)
C1B N1B C5B 118.99(16)
C1B N1B Cu 128.82(13)
C5B N1B Cu 111.93(12)
C6B N2B N3B 123.30(15)
C6B N2B Cu 118.99(13)
N3B N2B Cu 117.52(11)
C13B N3B N2B 107.45(14)
N1B C1B C2B 122.64(18)
N1B C1B H1B 118.7
C2B C1B H1B 118.7
C3B C2B C1B 118.33(18)
C3B C2B H2B 120.8
C1B C2B H2B 120.8
C2B C3B C4B 119.66(18)
C2B C3B H3B 120.2
C4B C3B H3B 120.2
C5B C4B C3B 119.28(18)
C5B C4B H4B 120.4
C3B C4B H4B 120.4
N1B C5B C4B 120.97(17)
N1B C5B C6B 114.62(15)
C4B C5B C6B 124.40(16)
N2B C6B C7B 128.5(3)
N2B C6B C5B 112.79(15)
C7B C6B C5B 118.7(3)
N2B C6B C7C 120.6(3)
C5B C6B C7C 125.9(4)
C8B C7B C12B 120.0
C8B C7B C6B 123.3(3)
C12B C7B C6B 116.7(3)
C9B C8B C7B 120.0
C9B C8B H8B 120.0
C7B C8B H8B 120.0
C8B C9B C10B 120.0
C8B C9B H9B 120.0
C10B C9B H9B 120.0
C11B C10B C9B 120.0
C11B C10B H10B 120.0
C9B C10B H10B 120.0
C10B C11B C12B 120.0
C10B C11B H11B 120.0
C12B C11B H11B 120.0
C11B C12B C7B 120.0
C11B C12B H12B 120.0
C7B C12B H12B 120.0
C8C C7C C12C 120.0
C8C C7C C6B 118.8(3)
C12C C7C C6B 121.1(3)
C9C C8C C7C 120.0
C9C C8C H8C 120.0
C7C C8C H8C 120.0
C8C C9C C10C 120.0
C8C C9C H9C 120.0
C10C C9C H9C 120.0
C11C C10C C9C 120.0
C11C C10C H10C 120.0
C9C C10C H10C 120.0
C12C C11C C10C 120.0
C12C C11C H11C 120.0
C10C C11C H11C 120.0
C11C C12C C7C 120.0
C11C C12C H12C 120.0
C7C C12C H12C 120.0
O1B C13B N3B 125.01(16)
O1B C13B C14B 117.99(15)
N3B C13B C14B 116.99(15)
C19B C14B C15B 119.12(17)
C19B C14B C13B 119.77(16)
C15B C14B C13B 121.09(17)
C16B C15B C14B 119.91(19)
C16B C15B H15B 120.0
C14B C15B H15B 120.0
C15B C16B C17B 120.5(2)
C15B C16B H16B 119.8
C17B C16B H16B 119.8
C18B C17B C16B 119.78(19)
C18B C17B H17B 120.1
C16B C17B H17B 120.1
C17B C18B C19B 120.23(19)
C17B C18B H18B 119.9
C19B C18B H18B 119.9
C18B C19B C14B 120.44(18)
C18B C19B H19B 119.8
C14B C19B H19B 119.8
O12 Cl1 O13 110.9(3)
O12 Cl1 O14 108.8(3)
O13 Cl1 O14 109.4(3)
O12 Cl1 O11 110.4(3)
O13 Cl1 O11 109.7(3)
O14 Cl1 O11 107.7(3)
O1W Cl2 O24 137.0(6)
O1W Cl2 O23 86.2(6)
O24 Cl2 O23 118.0(7)
O1W Cl2 O21 32.3(4)
O24 Cl2 O21 105.3(6)
O23 Cl2 O21 111.3(5)
O1W Cl2 O22 99.0(5)
O24 Cl2 O22 106.0(6)
O23 Cl2 O22 106.6(4)
O21 Cl2 O22 109.4(5)
O1W Cl2 H1W1 39.2
O24 Cl2 H1W1 151.5
O23 Cl2 H1W1 47.5
O21 Cl2 H1W1 68.8
O22 Cl2 H1W1 102.1
O1W Cl2 H1W2 40.4
O24 Cl2 H1W2 100.4
O23 Cl2 H1W2 91.5
O21 Cl2 H1W2 27.3
O22 Cl2 H1W2 135.2
H1W1 Cl2 H1W2 61.0
O1W O21 Cl2 60.6(8)
O1W O21 H1W2 72.6
Cl2 O21 H1W2 56.9
Cl2 O23 O1W 42.9(4)
Cl2 O23 H1W1 64.3
O1W O23 H1W1 22.1
O31 Cl3 O32 120.5(13)
O31 Cl3 O34 108.6(13)
O32 Cl3 O34 107.1(12)
O31 Cl3 O33 107.4(13)
O32 Cl3 O33 104.6(13)
O34 Cl3 O33 108.1(13)
Cl3 O31 H1W2 128.1
O21 O1W Cl2 87.1(9)
O21 O1W O23 125.2(11)
Cl2 O1W O23 50.9(4)
O21 O1W H1W1 146.6
Cl2 O1W H1W1 78.4
O23 O1W H1W1 28.5
O21 O1W H1W2 47.9
Cl2 O1W H1W2 67.0
O23 O1W H1W2 80.6
H1W1 O1W H1W2 98.8

loop_
_geom_bond_atom_site_label_1
_geom_bond_atom_site_label_2
_geom_bond_distance
Cu N2B 1.9269(15)
Cu O1B 1.9772(13)
Cu N1A 1.9959(15)
Cu N1B 2.0073(15)
Cu N2A 2.3889(16)
O1A C13A 1.215(2)
N1A C1A 1.344(2)
N1A C5A 1.357(2)
N2A C6A 1.290(2)
N2A N3A 1.372(2)
N3A C13A 1.373(2)
N3A H3A 0.8800
C1A C2A 1.390(2)
C1A H1A 0.9500
C2A C3A 1.385(3)
C2A H2A 0.9500
C3A C4A 1.387(3)
C3A H3AA 0.9500
C4A C5A 1.391(2)
C4A H4A 0.9500
C5A C6A 1.487(2)
C6A C7A 1.492(3)
C7A C12A 1.400(3)
C7A C8A 1.401(3)
C8A C9A 1.397(3)
C8A H8A 0.9500
C9A C10A 1.374(5)
C9A H9A 0.9500
C10A C11A 1.383(5)
C10A H10A 0.9500
C11A C12A 1.392(3)
C11A H11A 0.9500
C12A H12A 0.9500
C13A C14A 1.496(3)
C14A C19A 1.388(3)
C14A C15A 1.399(3)
C15A C16A 1.399(3)
C15A H15A 0.9500
C16A C17A 1.368(4)
C16A H16A 0.9500
C17A C18A 1.394(4)
C17A H17A 0.9500
C18A C19A 1.402(3)
C18A H18A 0.9500
C19A H19A 0.9500
O1B C13B 1.290(2)
N1B C1B 1.338(2)
N1B C5B 1.364(2)
N2B C6B 1.288(2)
N2B N3B 1.378(2)
N3B C13B 1.336(2)
C1B C2B 1.389(3)
C1B H1B 0.9500
C2B C3B 1.381(3)
C2B H2B 0.9500
C3B C4B 1.388(3)
C3B H3B 0.9500
C4B C5B 1.386(3)
C4B H4B 0.9500
C5B C6B 1.485(3)
C6B C7B 1.472(3)
C6B C7C 1.531(4)
C7B C8B 1.3900
C7B C12B 1.3900
C8B C9B 1.3900
C8B H8B 0.9500
C9B C10B 1.3900
C9B H9B 0.9500
C10B C11B 1.3900
C10B H10B 0.9500
C11B C12B 1.3900
C11B H11B 0.9500
C12B H12B 0.9500
C7C C8C 1.3900
C7C C12C 1.3900
C8C C9C 1.3900
C8C H8C 0.9500
C9C C10C 1.3900
C9C H9C 0.9500
C10C C11C 1.3900
C10C H10C 0.9500
C11C C12C 1.3900
C11C H11C 0.9500
C12C H12C 0.9500
C13B C14B 1.487(3)
C14B C19B 1.398(3)
C14B C15B 1.402(3)
C15B C16B 1.388(3)
C15B H15B 0.9500
C16B C17B 1.393(3)
C16B H16B 0.9500
C17B C18B 1.383(3)
C17B H17B 0.9500
C18B C19B 1.389(3)
C18B H18B 0.9500
C19B H19B 0.9500
Cl1 O12 1.411(4)
Cl1 O13 1.413(4)
Cl1 O14 1.433(4)
Cl1 O11 1.463(5)
Cl2 O1W 1.226(8)
Cl2 O24 1.393(9)
Cl2 O23 1.397(7)
Cl2 O21 1.406(6)
Cl2 O22 1.469(6)
Cl2 H1W1 1.3565
Cl2 H1W2 1.1836
O21 O1W 0.753(8)
O21 H1W2 0.6482
O23 O1W 1.798(12)
O23 H1W1 1.1093
Cl3 O31 1.385(15)
Cl3 O32 1.405(14)
Cl3 O34 1.428(15)
Cl3 O33 1.463(15)
O31 H1W2 1.0951
O1W H1W1 0.8760
O1W H1W2 0.8338

loop_
_geom_hbond_atom_site_label_D
_geom_hbond_atom_site_label_H
_geom_hbond_atom_site_label_A
_geom_hbond_distance_DH
_geom_hbond_distance_HA
_geom_hbond_distance_DA
_geom_hbond_angle_DHA
_geom_hbond_site_symmetry_A
_geom_hbond_publ_flag
C1A H1A N3B 0.95 2.69 3.487(2) 141.7 3_666 yes
C2B H2B O21^b 0.95 2.48 3.277(6) 141.2 2 yes
C2B H2B O1W 0.95 2.39 3.265(8) 153.6 2 yes
O23^b H1W1 O21^b 1.11 1.56 2.314(10) 119.2 . yes
O1W H1W1 O22^b 0.88 2.34 2.979(11) 130.4 3_556 yes
O1W H1W1 O23^b 0.88 1.11 1.798(12) 129.4 . yes
O21^b H1W2 O23^b 0.65 1.85 2.314(10) 128.5 . yes
O1W H1W2 O11^a 0.83 2.35 2.865(10) 120.6 . yes
O1W H1W2 O24^b 0.83 1.98 2.438(12) 113.4 . yes
O1W H1W2 Cl3^c 0.83 2.23 2.955(14) 144.9 . yes
O1W H1W2 O31^c 0.83 1.10 1.92(2) 168.5 . yes
O1W H1W2 O34^c 0.83 2.63 3.12(3) 118.7 . yes

loop_
_geom_torsion_atom_site_label_1
_geom_torsion_atom_site_label_2
_geom_torsion_atom_site_label_3
_geom_torsion_atom_site_label_4
_geom_torsion
C6A N2A N3A C13A -179.45(17)
Cu N2A N3A C13A -37.9(2)
C5A N1A C1A C2A -0.1(3)
Cu N1A C1A C2A -177.60(13)
N1A C1A C2A C3A 1.1(3)
C1A C2A C3A C4A -0.9(3)
C2A C3A C4A C5A -0.4(3)
C1A N1A C5A C4A -1.2(3)
Cu N1A C5A C4A 176.38(13)
C1A N1A C5A C6A 177.01(15)
Cu N1A C5A C6A -5.4(2)
C3A C4A C5A N1A 1.4(3)
C3A C4A C5A C6A -176.70(16)
N3A N2A C6A C5A 177.71(15)
Cu N2A C6A C5A 29.59(17)
N3A N2A C6A C7A -0.6(3)
Cu N2A C6A C7A -148.70(15)
N1A C5A C6A N2A -20.0(2)
C4A C5A C6A N2A 158.22(17)
N1A C5A C6A C7A 158.42(16)
C4A C5A C6A C7A -23.4(2)
N2A C6A C7A C12A 125.0(2)
C5A C6A C7A C12A -53.2(2)
N2A C6A C7A C8A -54.9(3)
C5A C6A C7A C8A 126.87(19)
C12A C7A C8A C9A -0.5(3)
C6A C7A C8A C9A 179.46(19)
C7A C8A C9A C10A 0.5(3)
C8A C9A C10A C11A -0.1(4)
C9A C10A C11A C12A -0.4(4)
C10A C11A C12A C7A 0.5(3)
C8A C7A C12A C11A 0.0(3)
C6A C7A C12A C11A -179.96(19)
N2A N3A C13A O1A 1.4(3)
N2A N3A C13A C14A -179.69(16)
O1A C13A C14A C19A 32.4(3)
N3A C13A C14A C19A -146.49(18)
O1A C13A C14A C15A -145.2(2)
N3A C13A C14A C15A 35.9(3)
C19A C14A C15A C16A 0.1(3)
C13A C14A C15A C16A 177.6(2)
C14A C15A C16A C17A 0.6(3)
C15A C16A C17A C18A -0.6(4)
C16A C17A C18A C19A 0.1(3)
C15A C14A C19A C18A -0.6(3)
C13A C14A C19A C18A -178.23(19)
C17A C18A C19A C14A 0.5(3)
C6B N2B N3B C13B -176.09(16)
Cu N2B N3B C13B -1.16(17)
C5B N1B C1B C2B 2.1(3)
Cu N1B C1B C2B -171.52(14)
N1B C1B C2B C3B 1.0(3)
C1B C2B C3B C4B -2.2(3)
C2B C3B C4B C5B 0.3(3)
C1B N1B C5B C4B -4.0(3)
Cu N1B C5B C4B 170.63(13)
C1B N1B C5B C6B 177.18(15)
Cu N1B C5B C6B -8.18(18)
C3B C4B C5B N1B 2.8(3)
C3B C4B C5B C6B -178.48(17)
N3B N2B C6B C7B -3.8(4)
Cu N2B C6B C7B -178.7(3)
N3B N2B C6B C5B 178.31(14)
Cu N2B C6B C5B 3.5(2)
N3B N2B C6B C7C 7.0(4)
Cu N2B C6B C7C -167.8(4)
N1B C5B C6B N2B 3.5(2)
C4B C5B C6B N2B -175.29(16)
N1B C5B C6B C7B -174.6(3)
C4B C5B C6B C7B 6.6(4)
N1B C5B C6B C7C 174.2(3)
C4B C5B C6B C7C -4.6(4)
N2B C6B C7B C8B -127.0(3)
C5B C6B C7B C8B 50.7(5)
N2B C6B C7B C12B 55.8(5)
C5B C6B C7B C12B -126.4(3)
C12B C7B C8B C9B 0.0
C6B C7B C8B C9B -177.1(6)
C7B C8B C9B C10B 0.0
C8B C9B C10B C11B 0.0
C9B C10B C11B C12B 0.0
C10B C11B C12B C7B 0.0
C8B C7B C12B C11B 0.0
C6B C7B C12B C11B 177.3(6)
N2B C6B C7C C8C -136.1(3)
C5B C6B C7C C8C 53.8(6)
N2B C6B C7C C12C 46.9(6)
C5B C6B C7C C12C -123.1(3)
C12C C7C C8C C9C 0.0
C6B C7C C8C C9C -177.0(7)
C7C C8C C9C C10C 0.0
C8C C9C C10C C11C 0.0
C9C C10C C11C C12C 0.0
C10C C11C C12C C7C 0.0
C8C C7C C12C C11C 0.0
C6B C7C C12C C11C 177.0(7)
Cu O1B C13B N3B 6.5(2)
Cu O1B C13B C14B -172.66(12)
N2B N3B C13B O1B -3.8(2)
N2B N3B C13B C14B 175.39(14)
O1B C13B C14B C19B -10.7(2)
N3B C13B C14B C19B 170.04(16)
O1B C13B C14B C15B 167.61(17)
N3B C13B C14B C15B -11.6(2)
C19B C14B C15B C16B -0.4(3)
C13B C14B C15B C16B -178.72(18)
C14B C15B C16B C17B -1.4(3)
C15B C16B C17B C18B 1.6(3)
C16B C17B C18B C19B -0.1(3)
C17B C18B C19B C14B -1.7(3)
C15B C14B C19B C18B 1.9(3)
C13B C14B C19B C18B -179.73(16)
O24 Cl2 O21 O1W 170.6(12)
O23 Cl2 O21 O1W 41.6(13)
O22 Cl2 O21 O1W -75.9(12)
O24 Cl2 O23 O1W -142.7(7)
O21 Cl2 O23 O1W -20.9(6)
O22 Cl2 O23 O1W 98.3(5)
Cl2 O21 O1W O23 -36.1(8)
O24 Cl2 O1W O21 -13.4(18)
O23 Cl2 O1W O21 -141.7(12)
O22 Cl2 O1W O21 112.1(11)
O24 Cl2 O1W O23 128.3(10)
O21 Cl2 O1W O23 141.7(12)
O22 Cl2 O1W O23 -106.2(4)
Cl2 O23 O1W O21 49.3(13)
